data_4130638
loop_
_publ_author_name
'Levin, Mark D.'
'Kaphan, David M.'
'Hong, Cynthia M.'
'Bergman, Robert G.'
'Raymond, Kenneth N.'
'Toste, F. Dean'

_publ_section_title
;
 Scope and Mechanism of Cooperativity at the Intersection of
 Organometallic and Supramolecular Catalysis.
;
_journal_issue 30
_journal_name_full 'Journal of the American Chemical Society'
_journal_page_first 9682
_journal_page_last 9693
_journal_paper_doi 10.1021/jacs.6b05442
_journal_volume 138
_journal_year 2016
_chemical_formula_sum 'C8 H24 I2 P2 Pt'
_chemical_formula_weight 631.10
_space_group_crystal_system orthorhombic
_space_group_IT_number 19
_space_group_name_Hall 'P 2ac 2ab'
_space_group_name_H-M_alt 'P 21 21 21'
_atom_sites_solution_hydrogens geom
_atom_sites_solution_primary iterative
_atom_sites_solution_secondary difmap
_audit_creation_method SHELXL-2014/7
_cell_angle_alpha 90
_cell_angle_beta 90
_cell_angle_gamma 90
_cell_formula_units_Z 8
_cell_length_a 12.4162(5)
_cell_length_b 14.0091(6)
_cell_length_c 19.4439(8)
_cell_measurement_reflns_used 9981
_cell_measurement_temperature 100(2)
_cell_measurement_theta_max 25.34
_cell_measurement_theta_min 2.43
_cell_volume 3382.1(2)
_computing_cell_refinement 'Bruker SAINT'
_computing_data_collection 'Bruker APEX2'
_computing_data_reduction 'Bruker SAINT'
_computing_molecular_graphics ORTEP-32
_computing_publication_material WinGX
_computing_structure_refinement SHELXL-2014
_computing_structure_solution SHELXT-2014
_diffrn_ambient_temperature 100(2)
_diffrn_detector_area_resol_mean 8.366
_diffrn_measured_fraction_theta_full 1.000
_diffrn_measured_fraction_theta_max 1.000
_diffrn_measurement_device_type 'Bruker APEX-I CCD'
_diffrn_measurement_method 'phi and omega scans'
_diffrn_radiation_type MoK\a
_diffrn_radiation_wavelength 0.71073
_diffrn_reflns_av_R_equivalents 0.1316
_diffrn_reflns_av_unetI/netI 0.1138
_diffrn_reflns_Laue_measured_fraction_full 1.000
_diffrn_reflns_Laue_measured_fraction_max 1.000
_diffrn_reflns_limit_h_max 14
_diffrn_reflns_limit_h_min -14
_diffrn_reflns_limit_k_max 13
_diffrn_reflns_limit_k_min -16
_diffrn_reflns_limit_l_max 22
_diffrn_reflns_limit_l_min -23
_diffrn_reflns_number 15862
_diffrn_reflns_point_group_measured_fraction_full 1.000
_diffrn_reflns_point_group_measured_fraction_max 0.999
_diffrn_reflns_theta_full 25.000
_diffrn_reflns_theta_max 25.370
_diffrn_reflns_theta_min 1.792
_diffrn_source 'fine focus sealed tube'
_exptl_absorpt_coefficient_mu 12.108
_exptl_absorpt_correction_T_max 0.745
_exptl_absorpt_correction_T_min 0.436
_exptl_absorpt_correction_type multi-scan
_exptl_absorpt_process_details SADBAS
_exptl_crystal_colour colourless
_exptl_crystal_density_diffrn 2.479
_exptl_crystal_density_method 'not measured'
_exptl_crystal_description block
_exptl_crystal_F_000 2288
_exptl_crystal_size_max 0.140
_exptl_crystal_size_mid 0.080
_exptl_crystal_size_min 0.060
_refine_diff_density_max 5.030
_refine_diff_density_min -4.156
_refine_diff_density_rms 0.538
_refine_ls_abs_structure_details
;
 Flack x determined using 1942 quotients [(I+)-(I-)]/[(I+)+(I-)]
 (Parsons, Flack and Wagner, Acta Cryst. B69 (2013) 249-259).
;
_refine_ls_abs_structure_Flack -0.041(11)
_refine_ls_extinction_method none
_refine_ls_goodness_of_fit_ref 1.012
_refine_ls_hydrogen_treatment constr
_refine_ls_matrix_type full
_refine_ls_number_parameters 251
_refine_ls_number_reflns 6198
_refine_ls_number_restraints 18
_refine_ls_restrained_S_all 1.012
_refine_ls_R_factor_all 0.0703
_refine_ls_R_factor_gt 0.0655
_refine_ls_shift/su_max 0.001
_refine_ls_shift/su_mean 0.000
_refine_ls_structure_factor_coef Fsqd
_refine_ls_weighting_details 'w=1/[\s^2^(Fo^2^)+(0.0874P)^2^] where P=(Fo^2^+2Fc^2^)/3'
_refine_ls_weighting_scheme calc
_refine_ls_wR_factor_gt 0.1604
_refine_ls_wR_factor_ref 0.1632
_reflns_Friedel_coverage 0.783
_reflns_Friedel_fraction_full 0.999
_reflns_Friedel_fraction_max 0.998
_reflns_number_gt 5379
_reflns_number_total 6198
_reflns_threshold_expression 'I > 2\s(I)'
_cod_data_source_file ja6b05442_si_002.cif
_cod_data_source_block shelx
_cod_database_code 4130638
_shelx_shelxl_version_number 2014/7
_shelx_space_group_comment
;
The symmetry employed for this shelxl refinement is uniquely defined
by the following loop, which should always be used as a source of
symmetry information in preference to the above space-group names.
They are only intended as comments.
;
_shelx_estimated_absorpt_t_min 0.282
_shelx_estimated_absorpt_t_max 0.530

loop_
_space_group_symop_operation_xyz
'x, y, z'
'-x+1/2, -y, z+1/2'
'-x, y+1/2, -z+1/2'
'x+1/2, -y+1/2, -z'

loop_
_atom_site_label
_atom_site_type_symbol
_atom_site_fract_x
_atom_site_fract_y
_atom_site_fract_z
_atom_site_U_iso_or_equiv
_atom_site_adp_type
_atom_site_occupancy
_atom_site_site_symmetry_order
_atom_site_calc_flag
_atom_site_refinement_flags_posn
_atom_site_refinement_flags_adp
C1 C 0.748(2) 0.683(2) 0.6231(18) 0.032(7) Uani 1 1 d . U
H1A H 0.7657 0.6202 0.6430 0.048 Uiso 1 1 calc R U
H1B H 0.7736 0.7332 0.6537 0.048 Uiso 1 1 calc R U
H1C H 0.7831 0.6888 0.5781 0.048 Uiso 1 1 calc R U
C2 C 0.608(2) 0.637(2) 0.5142(16) 0.026(7) Uani 1 1 d . .
H2A H 0.6529 0.6817 0.4877 0.039 Uiso 1 1 calc R U
H2B H 0.5396 0.6275 0.4904 0.039 Uiso 1 1 calc R U
H2C H 0.6458 0.5762 0.5189 0.039 Uiso 1 1 calc R U
C3 C 0.103(2) 0.3489(19) 0.7291(18) 0.025(7) Uani 1 1 d . .
H3A H 0.0962 0.3249 0.7762 0.037 Uiso 1 1 calc R U
H3B H 0.0709 0.4126 0.7260 0.037 Uiso 1 1 calc R U
H3C H 0.1795 0.3525 0.7167 0.037 Uiso 1 1 calc R U
C4 C 0.115(3) 0.146(2) 0.7066(15) 0.028(8) Uani 1 1 d . .
H4A H 0.1776 0.1722 0.7305 0.043 Uiso 1 1 calc R U
H4B H 0.1387 0.1022 0.6703 0.043 Uiso 1 1 calc R U
H4C H 0.0696 0.1111 0.7395 0.043 Uiso 1 1 calc R U
C5 C 0.718(3) 0.912(2) 0.584(2) 0.038(9) Uani 1 1 d . .
H5A H 0.7142 0.9757 0.5632 0.057 Uiso 1 1 calc R U
H5B H 0.7761 0.8755 0.5620 0.057 Uiso 1 1 calc R U
H5C H 0.7316 0.9174 0.6331 0.057 Uiso 1 1 calc R U
C6 C 0.493(3) 0.932(2) 0.6036(15) 0.029(7) Uani 1 1 d . .
H6A H 0.4889 0.9884 0.5738 0.043 Uiso 1 1 calc R U
H6B H 0.5141 0.9519 0.6501 0.043 Uiso 1 1 calc R U
H6C H 0.4231 0.9003 0.6051 0.043 Uiso 1 1 calc R U
C7 C 0.571(3) 0.863(2) 0.4804(16) 0.028(7) Uani 1 1 d . .
H7A H 0.4988 0.8412 0.4686 0.042 Uiso 1 1 calc R U
H7B H 0.6247 0.8251 0.4555 0.042 Uiso 1 1 calc R U
H7C H 0.5790 0.9307 0.4673 0.042 Uiso 1 1 calc R U
C8 C 0.656(2) 0.509(2) 0.7255(16) 0.023(7) Uani 1 1 d . .
H8A H 0.6393 0.4451 0.7424 0.035 Uiso 1 1 calc R U
H8B H 0.6530 0.5548 0.7638 0.035 Uiso 1 1 calc R U
H8C H 0.7285 0.5097 0.7055 0.035 Uiso 1 1 calc R U
C9 C 0.430(2) 0.5289(19) 0.7028(17) 0.026(7) Uani 1 1 d . .
H9A H 0.3713 0.5404 0.6697 0.038 Uiso 1 1 calc R U
H9B H 0.4239 0.5747 0.7407 0.038 Uiso 1 1 calc R U
H9C H 0.4236 0.4639 0.7209 0.038 Uiso 1 1 calc R U
C10 C 0.563(3) 0.4428(19) 0.6024(15) 0.029(7) Uani 1 1 d . .
H10A H 0.6289 0.4455 0.5751 0.044 Uiso 1 1 calc R U
H10B H 0.5002 0.4448 0.5717 0.044 Uiso 1 1 calc R U
H10C H 0.5614 0.3834 0.6290 0.044 Uiso 1 1 calc R U
C11 C 0.256(3) 0.183(2) 0.5701(18) 0.037(8) Uani 1 1 d . .
H11A H 0.2215 0.1219 0.5809 0.055 Uiso 1 1 calc R U
H11B H 0.3161 0.1937 0.6020 0.055 Uiso 1 1 calc R U
H11C H 0.2837 0.1813 0.5228 0.055 Uiso 1 1 calc R U
C12 C 0.241(2) 0.384(2) 0.5887(19) 0.035(8) Uani 1 1 d . .
H12A H 0.3119 0.3731 0.5680 0.053 Uiso 1 1 calc R U
H12B H 0.2498 0.3984 0.6378 0.053 Uiso 1 1 calc R U
H12C H 0.2064 0.4387 0.5659 0.053 Uiso 1 1 calc R U
C13 C 0.110(2) 0.296(2) 0.4929(16) 0.028(7) Uani 1 1 d . .
H13A H 0.0465 0.3374 0.4937 0.041 Uiso 1 1 calc R U
H13B H 0.0913 0.2343 0.4729 0.041 Uiso 1 1 calc R U
H13C H 0.1667 0.3263 0.4651 0.041 Uiso 1 1 calc R U
C14 C -0.120(3) 0.331(2) 0.8111(16) 0.027(7) Uani 1 1 d . U
H14A H -0.1217 0.3952 0.7904 0.041 Uiso 1 1 calc R U
H14B H -0.0557 0.3258 0.8403 0.041 Uiso 1 1 calc R U
H14C H -0.1845 0.3217 0.8390 0.041 Uiso 1 1 calc R U
C15 C -0.114(2) 0.130(2) 0.7918(18) 0.029(8) Uani 1 1 d . .
H15A H -0.1786 0.1269 0.8202 0.044 Uiso 1 1 calc R U
H15B H -0.0498 0.1288 0.8216 0.044 Uiso 1 1 calc R U
H15C H -0.1117 0.0755 0.7604 0.044 Uiso 1 1 calc R U
C16 C -0.249(2) 0.241(2) 0.7052(14) 0.019(6) Uani 1 1 d . U
H16A H -0.3021 0.2506 0.7417 0.029 Uiso 1 1 calc R U
H16B H -0.2624 0.1791 0.6827 0.029 Uiso 1 1 calc R U
H16C H -0.2543 0.2920 0.6713 0.029 Uiso 1 1 calc R U
P1 P 0.5584(6) 0.5434(5) 0.6603(4) 0.0169(15) Uani 1 1 d . .
P2 P 0.5922(6) 0.8513(5) 0.5702(4) 0.0218(17) Uani 1 1 d . .
P3 P 0.1583(5) 0.2793(5) 0.5785(4) 0.0182(15) Uani 1 1 d . .
P4 P -0.1143(5) 0.2402(5) 0.7423(4) 0.0168(14) Uani 1 1 d . .
I1 I 0.36372(15) 0.70458(15) 0.57981(11) 0.0298(5) Uani 1 1 d . .
I2 I 0.56119(13) 0.76331(12) 0.74420(9) 0.0186(4) Uani 1 1 d . .
I3 I -0.08345(14) 0.41432(12) 0.60855(11) 0.0213(4) Uani 1 1 d . .
I4 I -0.07328(15) 0.12231(12) 0.58111(11) 0.0227(4) Uani 1 1 d . .
Pt1 Pt 0.57951(8) 0.69403(7) 0.61095(6) 0.0149(3) Uani 1 1 d . .
Pt2 Pt 0.02521(8) 0.25791(7) 0.66261(5) 0.0140(3) Uani 1 1 d . .

loop_
_atom_site_aniso_label
_atom_site_aniso_U_11
_atom_site_aniso_U_22
_atom_site_aniso_U_33
_atom_site_aniso_U_23
_atom_site_aniso_U_13
_atom_site_aniso_U_12
C1 0.021(11) 0.025(11) 0.051(13) -0.001(10) 0.006(10) 0.000(9)
C2 0.026(17) 0.024(16) 0.027(17) -0.004(13) 0.000(13) -0.001(13)
C3 0.012(15) 0.010(13) 0.05(2) -0.004(13) -0.008(14) -0.001(10)
C4 0.021(17) 0.05(2) 0.010(15) 0.006(15) 0.002(12) 0.003(14)
C5 0.04(2) 0.028(17) 0.05(2) 0.014(16) -0.010(18) -0.022(15)
C6 0.04(2) 0.026(15) 0.015(16) 0.013(13) 0.003(14) 0.006(13)
C7 0.020(16) 0.028(16) 0.037(19) 0.006(14) 0.003(15) 0.006(13)
C8 0.014(15) 0.024(15) 0.032(18) 0.004(13) 0.005(13) 0.002(12)
C9 0.019(15) 0.012(13) 0.05(2) -0.005(13) -0.001(15) 0.004(12)
C10 0.05(2) 0.017(14) 0.025(17) 0.007(13) 0.013(15) 0.014(13)
C11 0.023(17) 0.05(2) 0.04(2) -0.004(18) 0.007(15) 0.005(15)
C12 0.015(16) 0.05(2) 0.04(2) -0.010(17) 0.007(15) -0.016(14)
C13 0.020(15) 0.020(15) 0.042(19) -0.007(14) -0.009(14) -0.004(12)
C14 0.023(11) 0.029(11) 0.030(12) -0.007(10) 0.012(10) -0.004(9)
C15 0.023(16) 0.019(15) 0.05(2) 0.023(15) 0.022(15) 0.017(12)
C16 0.012(10) 0.025(11) 0.021(10) -0.001(9) 0.002(9) -0.001(9)
P1 0.013(4) 0.015(3) 0.023(4) 0.000(3) -0.001(3) 0.001(2)
P2 0.018(4) 0.021(4) 0.026(4) 0.005(3) 0.001(3) -0.001(3)
P3 0.009(3) 0.021(4) 0.024(4) -0.003(3) 0.003(3) -0.002(3)
P4 0.010(3) 0.015(3) 0.026(4) 0.001(3) 0.003(3) 0.003(3)
I1 0.0108(9) 0.0418(12) 0.0368(12) 0.0094(10) -0.0035(9) -0.0011(8)
I2 0.0133(8) 0.0158(8) 0.0267(9) -0.0044(7) 0.0004(7) 0.0006(6)
I3 0.0125(9) 0.0160(8) 0.0354(11) 0.0067(8) 0.0004(9) 0.0023(7)
I4 0.0136(9) 0.0204(9) 0.0340(11) -0.0072(8) -0.0007(9) -0.0050(7)
Pt1 0.0088(5) 0.0126(5) 0.0234(6) 0.0008(4) 0.0000(5) -0.0004(4)
Pt2 0.0056(4) 0.0132(5) 0.0232(6) 0.0006(4) -0.0008(4) 0.0001(4)

loop_
_atom_type_symbol
_atom_type_description
_atom_type_scat_dispersion_real
_atom_type_scat_dispersion_imag
_atom_type_scat_source
C C 0.0033 0.0016 'International Tables Vol C Tables 4.2.6.8 and 6.1.1.4'
H H 0.0000 0.0000 'International Tables Vol C Tables 4.2.6.8 and 6.1.1.4'
P P 0.1023 0.0942 'International Tables Vol C Tables 4.2.6.8 and 6.1.1.4'
I I -0.4742 1.8119 'International Tables Vol C Tables 4.2.6.8 and 6.1.1.4'
Pt Pt -1.7033 8.3905 'International Tables Vol C Tables 4.2.6.8 and 6.1.1.4'

loop_
_geom_angle_atom_site_label_1
_geom_angle_atom_site_label_2
_geom_angle_atom_site_label_3
_geom_angle
Pt1 C1 H1A 109.5
Pt1 C1 H1B 109.5
H1A C1 H1B 109.5
Pt1 C1 H1C 109.5
H1A C1 H1C 109.5
H1B C1 H1C 109.5
Pt1 C2 H2A 109.5
Pt1 C2 H2B 109.5
H2A C2 H2B 109.5
Pt1 C2 H2C 109.5
H2A C2 H2C 109.5
H2B C2 H2C 109.5
Pt2 C3 H3A 109.5
Pt2 C3 H3B 109.5
H3A C3 H3B 109.5
Pt2 C3 H3C 109.5
H3A C3 H3C 109.5
H3B C3 H3C 109.5
Pt2 C4 H4A 109.5
Pt2 C4 H4B 109.5
H4A C4 H4B 109.5
Pt2 C4 H4C 109.5
H4A C4 H4C 109.5
H4B C4 H4C 109.5
P2 C5 H5A 109.5
P2 C5 H5B 109.5
H5A C5 H5B 109.5
P2 C5 H5C 109.5
H5A C5 H5C 109.5
H5B C5 H5C 109.5
P2 C6 H6A 109.5
P2 C6 H6B 109.5
H6A C6 H6B 109.5
P2 C6 H6C 109.5
H6A C6 H6C 109.5
H6B C6 H6C 109.5
P2 C7 H7A 109.5
P2 C7 H7B 109.5
H7A C7 H7B 109.5
P2 C7 H7C 109.5
H7A C7 H7C 109.5
H7B C7 H7C 109.5
P1 C8 H8A 109.5
P1 C8 H8B 109.5
H8A C8 H8B 109.5
P1 C8 H8C 109.5
H8A C8 H8C 109.5
H8B C8 H8C 109.5
P1 C9 H9A 109.5
P1 C9 H9B 109.5
H9A C9 H9B 109.5
P1 C9 H9C 109.5
H9A C9 H9C 109.5
H9B C9 H9C 109.5
P1 C10 H10A 109.5
P1 C10 H10B 109.5
H10A C10 H10B 109.5
P1 C10 H10C 109.5
H10A C10 H10C 109.5
H10B C10 H10C 109.5
P3 C11 H11A 109.5
P3 C11 H11B 109.5
H11A C11 H11B 109.5
P3 C11 H11C 109.5
H11A C11 H11C 109.5
H11B C11 H11C 109.5
P3 C12 H12A 109.5
P3 C12 H12B 109.5
H12A C12 H12B 109.5
P3 C12 H12C 109.5
H12A C12 H12C 109.5
H12B C12 H12C 109.5
P3 C13 H13A 109.5
P3 C13 H13B 109.5
H13A C13 H13B 109.5
P3 C13 H13C 109.5
H13A C13 H13C 109.5
H13B C13 H13C 109.5
P4 C14 H14A 109.5
P4 C14 H14B 109.5
H14A C14 H14B 109.5
P4 C14 H14C 109.5
H14A C14 H14C 109.5
H14B C14 H14C 109.5
P4 C15 H15A 109.5
P4 C15 H15B 109.5
H15A C15 H15B 109.5
P4 C15 H15C 109.5
H15A C15 H15C 109.5
H15B C15 H15C 109.5
P4 C16 H16A 109.5
P4 C16 H16B 109.5
H16A C16 H16B 109.5
P4 C16 H16C 109.5
H16A C16 H16C 109.5
H16B C16 H16C 109.5
C10 P1 C9 102.9(14)
C10 P1 C8 102.1(14)
C9 P1 C8 104.0(14)
C10 P1 Pt1 116.5(10)
C9 P1 Pt1 112.8(9)
C8 P1 Pt1 116.7(10)
C7 P2 C6 101.3(14)
C7 P2 C5 103.0(16)
C6 P2 C5 104.1(17)
C7 P2 Pt1 114.4(11)
C6 P2 Pt1 115.1(10)
C5 P2 Pt1 116.9(11)
C13 P3 C12 100.6(15)
C13 P3 C11 103.7(15)
C12 P3 C11 103.6(15)
C13 P3 Pt2 115.6(10)
C12 P3 Pt2 115.4(11)
C11 P3 Pt2 116.0(12)
C15 P4 C16 102.6(15)
C15 P4 C14 101.7(16)
C16 P4 C14 104.6(14)
C15 P4 Pt2 115.9(9)
C16 P4 Pt2 114.6(9)
C14 P4 Pt2 115.6(10)
C2 Pt1 C1 84.4(13)
C2 Pt1 P1 92.6(9)
C1 Pt1 P1 89.8(9)
C2 Pt1 P2 92.4(9)
C1 Pt1 P2 92.5(9)
P1 Pt1 P2 174.7(3)
C2 Pt1 I1 89.3(9)
C1 Pt1 I1 173.6(9)
P1 Pt1 I1 91.70(18)
P2 Pt1 I1 86.6(2)
C2 Pt1 I2 174.3(9)
C1 Pt1 I2 90.2(9)
P1 Pt1 I2 85.60(19)
P2 Pt1 I2 89.6(2)
I1 Pt1 I2 96.13(7)
C3 Pt2 C4 87.6(12)
C3 Pt2 P4 89.9(9)
C4 Pt2 P4 92.5(8)
C3 Pt2 P3 91.6(9)
C4 Pt2 P3 90.3(8)
P4 Pt2 P3 176.9(3)
C3 Pt2 I4 174.7(8)
C4 Pt2 I4 87.4(9)
P4 Pt2 I4 88.81(18)
P3 Pt2 I4 89.99(18)
C3 Pt2 I3 88.7(8)
C4 Pt2 I3 176.2(9)
P4 Pt2 I3 88.54(17)
P3 Pt2 I3 88.74(18)
I4 Pt2 I3 96.34(6)

loop_
_geom_bond_atom_site_label_1
_geom_bond_atom_site_label_2
_geom_bond_distance
C1 Pt1 2.11(3)
C1 H1A 0.9800
C1 H1B 0.9800
C1 H1C 0.9800
C2 Pt1 2.07(3)
C2 H2A 0.9800
C2 H2B 0.9800
C2 H2C 0.9800
C3 Pt2 2.06(3)
C3 H3A 0.9800
C3 H3B 0.9800
C3 H3C 0.9800
C4 Pt2 2.10(3)
C4 H4A 0.9800
C4 H4B 0.9800
C4 H4C 0.9800
C5 P2 1.79(3)
C5 H5A 0.9800
C5 H5B 0.9800
C5 H5C 0.9800
C6 P2 1.79(3)
C6 H6A 0.9800
C6 H6B 0.9800
C6 H6C 0.9800
C7 P2 1.77(3)
C7 H7A 0.9800
C7 H7B 0.9800
C7 H7C 0.9800
C8 P1 1.82(3)
C8 H8A 0.9800
C8 H8B 0.9800
C8 H8C 0.9800
C9 P1 1.81(3)
C9 H9A 0.9800
C9 H9B 0.9800
C9 H9C 0.9800
C10 P1 1.80(3)
C10 H10A 0.9800
C10 H10B 0.9800
C10 H10C 0.9800
C11 P3 1.82(3)
C11 H11A 0.9800
C11 H11B 0.9800
C11 H11C 0.9800
C12 P3 1.81(3)
C12 H12A 0.9800
C12 H12B 0.9800
C12 H12C 0.9800
C13 P3 1.78(3)
C13 H13A 0.9800
C13 H13B 0.9800
C13 H13C 0.9800
C14 P4 1.85(3)
C14 H14A 0.9800
C14 H14B 0.9800
C14 H14C 0.9800
C15 P4 1.82(3)
C15 H15A 0.9800
C15 H15B 0.9800
C15 H15C 0.9800
C16 P4 1.82(3)
C16 H16A 0.9800
C16 H16B 0.9800
C16 H16C 0.9800
P1 Pt1 2.333(7)
P2 Pt1 2.346(7)
P3 Pt2 2.344(7)
P4 Pt2 2.338(7)
I1 Pt1 2.751(2)
I2 Pt1 2.776(2)
I3 Pt2 2.7796(19)
I4 Pt2 2.760(2)
